data_4307696
loop_
_publ_author_name
'Oleg I. Siidra'
'Sergey V. Krivovichev'
'Thomas Armbruster'
'Wulf Depmeier'

_publ_section_title
;
Lead Rare-Earth Oxyhalides: Syntheses and Characterization of Pb6LaO7X (X
= Cl, Br)
;
_journal_name_full 'Inorganic Chemistry'
_journal_page_first 1523
_journal_page_last 1525
_journal_paper_doi 10.1021/ic062191y
_journal_volume 46
_journal_year 2007
_chemical_formula_moiety Pb6LaO7Cl
_chemical_formula_sum 'Cl0.5 La0.5 O3.5 Pb3'
_chemical_formula_weight 764.75
_chemical_melting_point ?
_chemical_name_common 'lead lanthanum oxide chloride'
_chemical_name_systematic
;
 ?
;
_space_group_IT_number 12
_symmetry_cell_setting monoclinic
_symmetry_space_group_name_Hall '-C 2y'
_symmetry_space_group_name_H-M 'C 1 2/m 1'
_atom_sites_solution_hydrogens geom
_atom_sites_solution_primary direct
_atom_sites_solution_secondary difmap
_audit_creation_method SHELXL-97
_cell_angle_alpha 90.00
_cell_angle_beta 119.058(4)
_cell_angle_gamma 90.00
_cell_formula_units_Z 4
_cell_length_a 18.504(6)
_cell_length_b 8.090(3)
_cell_length_c 9.490(3)
_cell_measurement_reflns_used 978
_cell_measurement_temperature 293(2)
_cell_measurement_theta_max 53.181
_cell_measurement_theta_min 5.037
_cell_volume 1241.8(7)
_computing_cell_refinement 'SMART (Bruker, 2003)'
_computing_data_collection 'SMART (Bruker, 2003)'
_computing_data_reduction 'SAINT (Bruker, 2003)'
_computing_molecular_graphics 'Atoms 5.1 (Dowty, 2000)'
_computing_publication_material 'WINGX (Farrugia, 2005)'
_computing_structure_refinement 'SHELXL-97 (Sheldrick, 1997)'
_computing_structure_solution 'SHELXS-97 (Sheldrick, 1997)'
_diffrn_ambient_temperature 293(2)
_diffrn_detector_area_resol_mean 0.2
_diffrn_measured_fraction_theta_full 0.903
_diffrn_measured_fraction_theta_max 0.903
_diffrn_measurement_device_type 'SMART APEX diffractometer'
_diffrn_measurement_method omega-scan
_diffrn_radiation_monochromator graphite
_diffrn_radiation_source 'fine-focus sealed tube'
_diffrn_radiation_type MoK\a
_diffrn_radiation_wavelength 0.71073
_diffrn_reflns_av_R_equivalents 0.0000
_diffrn_reflns_av_sigmaI/netI 0.0989
_diffrn_reflns_limit_h_max 15
_diffrn_reflns_limit_h_min -23
_diffrn_reflns_limit_k_max 10
_diffrn_reflns_limit_k_min -10
_diffrn_reflns_limit_l_max 12
_diffrn_reflns_limit_l_min -11
_diffrn_reflns_number 3480
_diffrn_reflns_theta_full 27.89
_diffrn_reflns_theta_max 27.89
_diffrn_reflns_theta_min 2.46
_diffrn_standards_decay_% 0
_diffrn_standards_interval_count 100
_diffrn_standards_interval_time 10
_diffrn_standards_number 3
_exptl_absorpt_coefficient_mu 84.619
_exptl_absorpt_correction_T_max 0.55157
_exptl_absorpt_correction_T_min 0.08087
_exptl_absorpt_correction_type 'semi-empirical (XPREP, Bruker 2003)'
_exptl_absorpt_process_details 'as ellipsoid'
_exptl_crystal_colour white
_exptl_crystal_density_diffrn 8.181
_exptl_crystal_density_meas ?
_exptl_crystal_density_method .
_exptl_crystal_description needle
_exptl_crystal_F_000 2488
_exptl_crystal_size_max 0.28
_exptl_crystal_size_mid 0.03
_exptl_crystal_size_min 0.02
_refine_diff_density_max 6.423
_refine_diff_density_min -4.329
_refine_diff_density_rms 0.929
_refine_ls_extinction_coef 0.000000(14)
_refine_ls_extinction_expression Fc^*^=kFc[1+0.001xFc^2^\l^3^/sin(2\q)]^-1/4^
_refine_ls_extinction_method SHELXL
_refine_ls_goodness_of_fit_ref 0.941
_refine_ls_hydrogen_treatment mixed
_refine_ls_matrix_type full
_refine_ls_number_parameters 68
_refine_ls_number_reflns 3480
_refine_ls_number_restraints 0
_refine_ls_restrained_S_all 0.941
_refine_ls_R_factor_all 0.1037
_refine_ls_R_factor_gt 0.0663
_refine_ls_shift/su_max 0.998
_refine_ls_shift/su_mean 0.015
_refine_ls_structure_factor_coef Fsqd
_refine_ls_weighting_details 'calc w=1/[\s^2^(Fo^2^)+(0.0940P)^2^+0.0000P] where P=(Fo^2^+2Fc^2^)/3'
_refine_ls_weighting_scheme calc
_refine_ls_wR_factor_gt 0.1585
_refine_ls_wR_factor_ref 0.1717
_reflns_number_gt 2279
_reflns_number_total 3480
_reflns_threshold_expression >2sigma(I)
_cod_data_source_file ic062191ysi20061228_055916.cif
_cod_data_source_block twin
_cod_depositor_comments
;
The following automatic conversions were performed:

'_chemical_melting_point' value 'unknown' was changed to '?' - the
value is undefined or not given.

Automatic conversion script
Id: cif_fix_values 1646 2011-03-28 12:23:43Z adriana 
;
_cod_original_formula_sum 'Cl0.50 La0.50 O3.50 Pb3'
_cod_database_code 4307696

loop_
_symmetry_equiv_pos_as_xyz
'x, y, z'
'-x, y, -z'
'x+1/2, y+1/2, z'
'-x+1/2, y+1/2, -z'
'-x, -y, -z'
'x, -y, z'
'-x+1/2, -y+1/2, -z'
'x+1/2, -y+1/2, z'

loop_
_atom_site_label
_atom_site_type_symbol
_atom_site_fract_x
_atom_site_fract_y
_atom_site_fract_z
_atom_site_U_iso_or_equiv
_atom_site_adp_type
_atom_site_occupancy
_atom_site_symmetry_multiplicity
_atom_site_calc_flag
_atom_site_refinement_flags
_atom_site_disorder_assembly
_atom_site_disorder_group
Pb1 Pb 0.34494(11) 0.0000 0.7833(2) 0.0172(4) Uani 1 2 d S . .
Pb2 Pb 0.04920(10) 0.0000 0.8152(2) 0.0177(4) Uani 1 2 d S . .
Pb3 Pb 0.30335(12) 0.5000 0.7271(2) 0.0205(5) Uani 1 2 d S . .
Pb4 Pb 0.05687(10) 0.5000 0.7616(3) 0.0246(5) Uani 1 2 d S . .
Pb5 Pb 0.12993(9) 0.23785(13) 0.54865(13) 0.0190(3) Uani 1 1 d . . .
La La 0.2500 0.2500 0.0000 0.0138(5) Uani 1 2 d S . .
Cl Cl 0.5000 0.2320(15) 0.0000 0.040(3) Uani 1 2 d S . .
O1 O 0.1636(15) 0.5000 0.987(4) 0.013(6) Uiso 1 2 d S . .
O2 O 0.2581(11) 0.225(2) 0.735(3) 0.015(5) Uiso 1 1 d . . .
O3 O 0.1749(17) 0.0000 0.023(4) 0.023(7) Uiso 1 2 d S . .
O4 O 0.1062(12) 0.223(2) 0.751(3) 0.020(5) Uiso 1 1 d . . .
O5 O 0.1534(19) 0.5000 0.622(3) 0.028(7) Uiso 1 2 d S . .

loop_
_atom_site_aniso_label
_atom_site_aniso_U_11
_atom_site_aniso_U_22
_atom_site_aniso_U_33
_atom_site_aniso_U_23
_atom_site_aniso_U_13
_atom_site_aniso_U_12
Pb1 0.0134(8) 0.0178(9) 0.0191(11) 0.000 0.0070(8) 0.000
Pb2 0.0119(8) 0.0155(9) 0.0216(11) 0.000 0.0050(8) 0.000
Pb3 0.0230(10) 0.0212(10) 0.0185(11) 0.000 0.0111(9) 0.000
Pb4 0.0099(9) 0.0176(9) 0.0291(14) 0.000 -0.0040(9) 0.000
Pb5 0.0181(6) 0.0185(5) 0.0139(6) -0.0017(5) 0.0026(5) -0.0010(5)
La 0.0089(14) 0.0118(10) 0.0145(11) -0.0006(10) 0.0008(13) -0.0007(9)
Cl 0.031(8) 0.044(7) 0.041(7) 0.000 0.015(8) 0.000

loop_
_atom_type_symbol
_atom_type_description
_atom_type_scat_dispersion_real
_atom_type_scat_dispersion_imag
_atom_type_scat_source
O O 0.0106 0.0060 'International Tables Vol C Tables 4.2.6.8 and 6.1.1.4'
Cl Cl 0.1484 0.1585 'International Tables Vol C Tables 4.2.6.8 and 6.1.1.4'
La La -0.2871 2.4523 'International Tables Vol C Tables 4.2.6.8 and 6.1.1.4'
Pb Pb -3.3944 10.1111 'International Tables Vol C Tables 4.2.6.8 and 6.1.1.4'

loop_
_geom_angle_atom_site_label_1
_geom_angle_atom_site_label_2
_geom_angle_atom_site_label_3
_geom_angle
_geom_angle_site_symmetry_1
_geom_angle_site_symmetry_3
_geom_angle_publ_flag
O1 Pb1 O2 80.0(7) 7_557 6 ?
O1 Pb1 O2 80.0(7) 7_557 . ?
O2 Pb1 O2 103.3(9) 6 . ?
O1 Pb1 Cl 80.9(5) 7_557 1_556 ?
O2 Pb1 Cl 154.9(6) 6 1_556 ?
O2 Pb1 Cl 89.2(5) . 1_556 ?
O1 Pb1 Cl 80.9(5) 7_557 5_656 ?
O2 Pb1 Cl 89.2(5) 6 5_656 ?
O2 Pb1 Cl 154.9(6) . 5_656 ?
Cl Pb1 Cl 71.8(3) 1_556 5_656 ?
O1 Pb1 Pb4 28.3(7) 7_557 7_557 ?
O2 Pb1 Pb4 97.4(6) 6 7_557 ?
O2 Pb1 Pb4 97.4(6) . 7_557 ?
Cl Pb1 Pb4 58.90(8) 1_556 7_557 ?
Cl Pb1 Pb4 58.90(8) 5_656 7_557 ?
O1 Pb1 La 39.1(4) 7_557 1_556 ?
O2 Pb1 La 93.8(5) 6 1_556 ?
O2 Pb1 La 41.0(5) . 1_556 ?
Cl Pb1 La 81.28(10) 1_556 1_556 ?
Cl Pb1 La 117.55(8) 5_656 1_556 ?
Pb4 Pb1 La 58.86(4) 7_557 1_556 ?
O1 Pb1 La 39.1(4) 7_557 4_546 ?
O2 Pb1 La 41.0(5) 6 4_546 ?
O2 Pb1 La 93.8(5) . 4_546 ?
Cl Pb1 La 117.55(8) 1_556 4_546 ?
Cl Pb1 La 81.28(10) 5_656 4_546 ?
Pb4 Pb1 La 58.86(4) 7_557 4_546 ?
La Pb1 La 63.16(3) 1_556 4_546 ?
O1 Pb1 O5 176.9(8) 7_557 7_556 ?
O2 Pb1 O5 98.2(6) 6 7_556 ?
O2 Pb1 O5 98.2(6) . 7_556 ?
Cl Pb1 O5 101.6(4) 1_556 7_556 ?
Cl Pb1 O5 101.6(4) 5_656 7_556 ?
Pb4 Pb1 O5 154.8(5) 7_557 7_556 ?
La Pb1 O5 139.1(3) 1_556 7_556 ?
La Pb1 O5 139.1(3) 4_546 7_556 ?
O1 Pb1 Pb5 91.2(6) 7_557 6 ?
O2 Pb1 Pb5 26.3(5) 6 6 ?
O2 Pb1 Pb5 82.0(4) . 6 ?
Cl Pb1 Pb5 169.05(11) 1_556 6 ?
Cl Pb1 Pb5 114.56(18) 5_656 6 ?
Pb4 Pb1 Pb5 115.67(5) 7_557 6 ?
La Pb1 Pb5 87.80(5) 1_556 6 ?
La Pb1 Pb5 57.03(3) 4_546 6 ?
O5 Pb1 Pb5 86.1(4) 7_556 6 ?
O1 Pb1 Pb5 91.2(6) 7_557 . ?
O2 Pb1 Pb5 82.0(4) 6 . ?
O2 Pb1 Pb5 26.3(5) . . ?
Cl Pb1 Pb5 114.56(17) 1_556 . ?
Cl Pb1 Pb5 169.05(11) 5_656 . ?
Pb4 Pb1 Pb5 115.67(5) 7_557 . ?
La Pb1 Pb5 57.03(3) 1_556 . ?
La Pb1 Pb5 87.80(5) 4_546 . ?
O5 Pb1 Pb5 86.1(4) 7_556 . ?
Pb5 Pb1 Pb5 57.74(5) 6 . ?
O1 Pb1 Pb5 147.89(7) 7_557 4_546 ?
O2 Pb1 Pb5 76.3(5) 6 4_546 ?
O2 Pb1 Pb5 126.3(6) . 4_546 ?
Cl Pb1 Pb5 113.90(8) 1_556 4_546 ?
Cl Pb1 Pb5 77.57(10) 5_656 4_546 ?
Pb4 Pb1 Pb5 136.23(5) 7_557 4_546 ?
La Pb1 Pb5 162.20(6) 1_556 4_546 ?
La Pb1 Pb5 113.44(3) 4_546 4_546 ?
O5 Pb1 Pb5 32.53(9) 7_556 4_546 ?
Pb5 Pb1 Pb5 76.74(5) 6 4_546 ?
Pb5 Pb1 Pb5 106.36(5) . 4_546 ?
O3 Pb2 O4 79.4(7) 1_556 . ?
O3 Pb2 O4 79.4(7) 1_556 6 ?
O4 Pb2 O4 102.5(9) . 6 ?
O3 Pb2 Cl 88.2(6) 1_556 7_556 ?
O4 Pb2 Cl 84.3(5) . 7_556 ?
O4 Pb2 Cl 164.3(6) 6 7_556 ?
O3 Pb2 Cl 88.2(6) 1_556 3_446 ?
O4 Pb2 Cl 164.3(6) . 3_446 ?
O4 Pb2 Cl 84.3(5) 6 3_446 ?
Cl Pb2 Cl 85.7(3) 7_556 3_446 ?
O3 Pb2 La 38.8(4) 1_556 1_556 ?
O4 Pb2 La 40.8(5) . 1_556 ?
O4 Pb2 La 93.9(5) 6 1_556 ?
Cl Pb2 La 82.04(10) 7_556 1_556 ?
Cl Pb2 La 125.50(6) 3_446 1_556 ?
O3 Pb2 La 38.8(4) 1_556 4_546 ?
O4 Pb2 La 93.9(5) . 4_546 ?
O4 Pb2 La 40.8(5) 6 4_546 ?
Cl Pb2 La 125.50(6) 7_556 4_546 ?
Cl Pb2 La 82.04(10) 3_446 4_546 ?
La Pb2 La 63.82(4) 1_556 4_546 ?
O3 Pb2 Pb3 29.3(8) 1_556 7_557 ?
O4 Pb2 Pb3 97.6(6) . 7_557 ?
O4 Pb2 Pb3 97.6(6) 6 7_557 ?
Cl Pb2 Pb3 67.30(7) 7_556 7_557 ?
Cl Pb2 Pb3 67.30(7) 3_446 7_557 ?
La Pb2 Pb3 58.95(3) 1_556 7_557 ?
La Pb2 Pb3 58.95(3) 4_546 7_557 ?
O3 Pb2 Pb5 149.2(2) 1_556 5_556 ?
O4 Pb2 Pb5 116.6(6) . 5_556 ?
O4 Pb2 Pb5 71.7(5) 6 5_556 ?
Cl Pb2 Pb5 118.12(7) 7_556 5_556 ?
Cl Pb2 Pb5 78.83(9) 3_446 5_556 ?
La Pb2 Pb5 151.28(5) 1_556 5_556 ?
La Pb2 Pb5 111.11(3) 4_546 5_556 ?
Pb3 Pb2 Pb5 145.46(4) 7_557 5_556 ?
O3 Pb2 Pb5 149.2(2) 1_556 2_556 ?
O4 Pb2 Pb5 71.7(5) . 2_556 ?
O4 Pb2 Pb5 116.6(6) 6 2_556 ?
Cl Pb2 Pb5 78.83(9) 7_556 2_556 ?
Cl Pb2 Pb5 118.12(6) 3_446 2_556 ?
La Pb2 Pb5 111.11(3) 1_556 2_556 ?
La Pb2 Pb5 151.28(5) 4_546 2_556 ?
Pb3 Pb2 Pb5 145.46(4) 7_557 2_556 ?
Pb5 Pb2 Pb5 58.53(4) 5_556 2_556 ?
O3 Pb2 Pb5 90.5(7) 1_556 . ?
O4 Pb2 Pb5 26.1(5) . . ?
O4 Pb2 Pb5 81.5(5) 6 . ?
Cl Pb2 Pb5 108.36(16) 7_556 . ?
Cl Pb2 Pb5 165.80(16) 3_446 . ?
La Pb2 Pb5 57.17(3) 1_556 . ?
La Pb2 Pb5 88.07(5) 4_546 . ?
Pb3 Pb2 Pb5 115.85(5) 7_557 . ?
Pb5 Pb2 Pb5 95.42(5) 5_556 . ?
Pb5 Pb2 Pb5 67.93(5) 2_556 . ?
O3 Pb2 Pb5 90.5(7) 1_556 6 ?
O4 Pb2 Pb5 81.5(5) . 6 ?
O4 Pb2 Pb5 26.1(5) 6 6 ?
Cl Pb2 Pb5 165.80(16) 7_556 6 ?
Cl Pb2 Pb5 108.36(16) 3_446 6 ?
La Pb2 Pb5 88.07(5) 1_556 6 ?
La Pb2 Pb5 57.17(3) 4_546 6 ?
Pb3 Pb2 Pb5 115.85(5) 7_557 6 ?
Pb5 Pb2 Pb5 67.93(5) 5_556 6 ?
Pb5 Pb2 Pb5 95.42(5) 2_556 6 ?
Pb5 Pb2 Pb5 57.50(5) . 6 ?
O3 Pb3 O2 81.4(6) 7_556 6_565 ?
O3 Pb3 O2 81.4(6) 7_556 . ?
O2 Pb3 O2 137.1(9) 6_565 . ?
O3 Pb3 O5 90.9(10) 7_556 . ?
O2 Pb3 O5 70.6(5) 6_565 . ?
O2 Pb3 O5 70.6(5) . . ?
O3 Pb3 Pb5 99.5(6) 7_556 . ?
O2 Pb3 Pb5 108.9(4) 6_565 . ?
O2 Pb3 Pb5 37.1(5) . . ?
O5 Pb3 Pb5 38.43(16) . . ?
O3 Pb3 Pb5 99.5(6) 7_556 6_565 ?
O2 Pb3 Pb5 37.1(5) 6_565 6_565 ?
O2 Pb3 Pb5 108.9(4) . 6_565 ?
O5 Pb3 Pb5 38.43(16) . 6_565 ?
Pb5 Pb3 Pb5 74.12(6) . 6_565 ?
O3 Pb3 La 40.0(4) 7_556 4_556 ?
O2 Pb3 La 43.0(5) 6_565 4_556 ?
O2 Pb3 La 105.4(5) . 4_556 ?
O5 Pb3 La 70.0(5) . 4_556 ?
Pb5 Pb3 La 99.90(5) . 4_556 ?
Pb5 Pb3 La 61.72(3) 6_565 4_556 ?
O3 Pb3 La 40.0(4) 7_556 1_556 ?
O2 Pb3 La 105.4(5) 6_565 1_556 ?
O2 Pb3 La 43.0(5) . 1_556 ?
O5 Pb3 La 70.0(5) . 1_556 ?
Pb5 Pb3 La 61.72(3) . 1_556 ?
Pb5 Pb3 La 99.90(5) 6_565 1_556 ?
La Pb3 La 64.78(4) 4_556 1_556 ?
O3 Pb3 Pb2 29.2(7) 7_556 7_557 ?
O2 Pb3 Pb2 91.9(5) 6_565 7_557 ?
O2 Pb3 Pb2 91.9(5) . 7_557 ?
O5 Pb3 Pb2 120.1(6) . 7_557 ?
Pb5 Pb3 Pb2 121.62(4) . 7_557 ?
Pb5 Pb3 Pb2 121.62(4) 6_565 7_557 ?
La Pb3 Pb2 60.26(4) 4_556 7_557 ?
La Pb3 Pb2 60.26(4) 1_556 7_557 ?
O3 Pb3 Pb5 140.4(4) 7_556 7_556 ?
O2 Pb3 Pb5 135.2(5) 6_565 7_556 ?
O2 Pb3 Pb5 77.9(5) . 7_556 ?
O5 Pb3 Pb5 113.1(5) . 7_556 ?
Pb5 Pb3 Pb5 83.77(5) . 7_556 ?
Pb5 Pb3 Pb5 119.09(6) 6_565 7_556 ?
La Pb3 Pb5 176.27(5) 4_556 7_556 ?
La Pb3 Pb5 117.99(3) 1_556 7_556 ?
Pb2 Pb3 Pb5 118.39(6) 7_557 7_556 ?
O3 Pb3 Pb5 140.4(4) 7_556 4_556 ?
O2 Pb3 Pb5 77.9(5) 6_565 4_556 ?
O2 Pb3 Pb5 135.2(5) . 4_556 ?
O5 Pb3 Pb5 113.1(5) . 4_556 ?
Pb5 Pb3 Pb5 119.09(6) . 4_556 ?
Pb5 Pb3 Pb5 83.77(5) 6_565 4_556 ?
La Pb3 Pb5 117.99(3) 4_556 4_556 ?
La Pb3 Pb5 176.27(5) 1_556 4_556 ?
Pb2 Pb3 Pb5 118.39(6) 7_557 4_556 ?
Pb5 Pb3 Pb5 59.12(5) 7_556 4_556 ?
O3 Pb3 Pb1 86.30(11) 7_556 1_565 ?
O2 Pb3 Pb1 29.0(4) 6_565 1_565 ?
O2 Pb3 Pb1 163.7(5) . 1_565 ?
O5 Pb3 Pb1 99.01(6) . 1_565 ?
Pb5 Pb3 Pb1 136.57(6) . 1_565 ?
Pb5 Pb3 Pb1 62.49(4) 6_565 1_565 ?
La Pb3 Pb1 58.52(3) 4_556 1_565 ?
La Pb3 Pb1 122.27(5) 1_556 1_565 ?
Pb2 Pb3 Pb1 82.41(4) 7_557 1_565 ?
Pb5 Pb3 Pb1 118.23(5) 7_556 1_565 ?
Pb5 Pb3 Pb1 60.03(3) 4_556 1_565 ?
O1 Pb4 O4 81.6(6) . 6_565 ?
O1 Pb4 O4 81.6(6) . . ?
O4 Pb4 O4 133.4(9) 6_565 . ?
O1 Pb4 O5 88.8(9) . . ?
O4 Pb4 O5 68.2(5) 6_565 . ?
O4 Pb4 O5 68.2(5) . . ?
O1 Pb4 Cl 76.6(6) . 3_456 ?
O4 Pb4 Cl 76.6(5) 6_565 3_456 ?
O4 Pb4 Cl 139.5(6) . 3_456 ?
O5 Pb4 Cl 143.5(3) . 3_456 ?
O1 Pb4 Cl 76.6(6) . 7_556 ?
O4 Pb4 Cl 139.5(6) 6_565 7_556 ?
O4 Pb4 Cl 76.6(5) . 7_556 ?
O5 Pb4 Cl 143.5(3) . 7_556 ?
Cl Pb4 Cl 65.4(3) 3_456 7_556 ?
O1 Pb4 Pb5 98.5(6) . . ?
O4 Pb4 Pb5 105.5(5) 6_565 . ?
O4 Pb4 Pb5 35.9(5) . . ?
O5 Pb4 Pb5 37.53(17) . . ?
Cl Pb4 Pb5 174.46(11) 3_456 . ?
Cl Pb4 Pb5 111.16(17) 7_556 . ?
O1 Pb4 Pb5 98.5(6) . 6_565 ?
O4 Pb4 Pb5 35.9(5) 6_565 6_565 ?
O4 Pb4 Pb5 105.5(5) . 6_565 ?
O5 Pb4 Pb5 37.53(17) . 6_565 ?
Cl Pb4 Pb5 111.16(17) 3_456 6_565 ?
Cl Pb4 Pb5 174.46(11) 7_556 6_565 ?
Pb5 Pb4 Pb5 71.86(6) . 6_565 ?
O1 Pb4 La 40.0(4) . 4_556 ?
O4 Pb4 La 42.7(5) 6_565 4_556 ?
O4 Pb4 La 104.7(5) . 4_556 ?
O5 Pb4 La 68.4(5) . 4_556 ?
Cl Pb4 La 79.47(10) 3_456 4_556 ?
Cl Pb4 La 113.52(9) 7_556 4_556 ?
Pb5 Pb4 La 98.50(5) . 4_556 ?
Pb5 Pb4 La 61.07(4) 6_565 4_556 ?
O1 Pb4 La 40.0(4) . 1_556 ?
O4 Pb4 La 104.7(5) 6_565 1_556 ?
O4 Pb4 La 42.7(5) . 1_556 ?
O5 Pb4 La 68.4(5) . 1_556 ?
Cl Pb4 La 113.52(9) 3_456 1_556 ?
Cl Pb4 La 79.47(10) 7_556 1_556 ?
Pb5 Pb4 La 61.07(4) . 1_556 ?
Pb5 Pb4 La 98.50(5) 6_565 1_556 ?
La Pb4 La 65.11(4) 4_556 1_556 ?
O1 Pb4 Pb1 30.9(7) . 7_557 ?
O4 Pb4 Pb1 93.7(5) 6_565 7_557 ?
O4 Pb4 Pb1 93.7(6) . 7_557 ?
O5 Pb4 Pb1 119.7(6) . 7_557 ?
Cl Pb4 Pb1 52.14(9) 3_456 7_557 ?
Cl Pb4 Pb1 52.14(9) 7_556 7_557 ?
Pb5 Pb4 Pb1 122.36(5) . 7_557 ?
Pb5 Pb4 Pb1 122.36(5) 6_565 7_557 ?
La Pb4 Pb1 61.58(4) 4_556 7_557 ?
La Pb4 Pb1 61.58(4) 1_556 7_557 ?
O1 Pb4 O5 173.0(8) . 5_566 ?
O4 Pb4 O5 100.9(5) 6_565 5_566 ?
O4 Pb4 O5 100.9(6) . 5_566 ?
O5 Pb4 O5 98.2(8) . 5_566 ?
Cl Pb4 O5 97.5(4) 3_456 5_566 ?
Cl Pb4 O5 97.5(4) 7_556 5_566 ?
Pb5 Pb4 O5 87.2(4) . 5_566 ?
Pb5 Pb4 O5 87.2(4) 6_565 5_566 ?
La Pb4 O5 143.4(2) 4_556 5_566 ?
La Pb4 O5 143.4(2) 1_556 5_566 ?
Pb1 Pb4 O5 142.1(4) 7_557 5_566 ?
O2 Pb5 O4 83.5(6) . . ?
O2 Pb5 O5 79.6(9) . . ?
O4 Pb5 O5 82.3(9) . . ?
O2 Pb5 Pb3 41.8(5) . . ?
O4 Pb5 Pb3 97.8(5) . . ?
O5 Pb5 Pb3 43.6(8) . . ?
O2 Pb5 Pb4 97.5(5) . . ?
O4 Pb5 Pb4 41.1(5) . . ?
O5 Pb5 Pb4 47.9(8) . . ?
Pb3 Pb5 Pb4 83.02(5) . . ?
O2 Pb5 La 42.5(5) . 1_556 ?
O4 Pb5 La 41.6(5) . 1_556 ?
O5 Pb5 La 72.4(7) . 1_556 ?
Pb3 Pb5 La 62.51(3) . 1_556 ?
Pb4 Pb5 La 61.36(4) . 1_556 ?
O2 Pb5 Pb5 87.2(5) . 6 ?
O4 Pb5 Pb5 86.9(5) . 6 ?
O5 Pb5 Pb5 163.8(7) . 6 ?
Pb3 Pb5 Pb5 127.06(3) . 6 ?
Pb4 Pb5 Pb5 125.93(3) . 6 ?
La Pb5 Pb5 91.502(16) 1_556 6 ?
O2 Pb5 O4 172.7(6) . 2_556 ?
O4 Pb5 O4 90.5(7) . 2_556 ?
O5 Pb5 O4 103.8(8) . 2_556 ?
Pb3 Pb5 O4 143.9(3) . 2_556 ?
Pb4 Pb5 O4 80.5(3) . 2_556 ?
La Pb5 O4 132.0(3) 1_556 2_556 ?
Pb5 Pb5 O4 88.3(3) 6 2_556 ?
O2 Pb5 Pb3 86.9(5) . 7_556 ?
O4 Pb5 Pb3 146.4(5) . 7_556 ?
O5 Pb5 Pb3 127.4(8) . 7_556 ?
Pb3 Pb5 Pb3 96.23(5) . 7_556 ?
Pb4 Pb5 Pb3 172.24(5) . 7_556 ?
La Pb5 Pb3 125.07(5) 1_556 7_556 ?
Pb5 Pb5 Pb3 60.44(2) 6 7_556 ?
O4 Pb5 Pb3 95.9(3) 2_556 7_556 ?
O2 Pb5 Pb4 149.3(5) . 5_566 ?
O4 Pb5 Pb4 102.2(5) . 5_566 ?
O5 Pb5 Pb4 71.5(7) . 5_566 ?
Pb3 Pb5 Pb4 107.58(4) . 5_566 ?
Pb4 Pb5 Pb4 70.62(7) . 5_566 ?
La Pb5 Pb4 131.61(5) 1_556 5_566 ?
Pb5 Pb5 Pb4 122.92(2) 6 5_566 ?
O4 Pb5 Pb4 36.5(3) 2_556 5_566 ?
Pb3 Pb5 Pb4 102.41(5) 7_556 5_566 ?
O2 Pb5 Pb2 144.5(5) . 5_556 ?
O4 Pb5 Pb2 107.7(5) . 5_556 ?
O5 Pb5 Pb2 134.3(7) . 5_556 ?
Pb3 Pb5 Pb2 154.07(5) . 5_556 ?
Pb4 Pb5 Pb2 113.14(6) . 5_556 ?
La Pb5 Pb2 142.60(4) 1_556 5_556 ?
Pb5 Pb5 Pb2 60.73(2) 6 5_556 ?
O4 Pb5 Pb2 34.4(3) 2_556 5_556 ?
Pb3 Pb5 Pb2 64.94(5) 7_556 5_556 ?
Pb4 Pb5 Pb2 62.87(3) 5_566 5_556 ?
O2 Pb5 Pb1 28.4(5) . . ?
O4 Pb5 Pb1 93.2(5) . . ?
O5 Pb5 Pb1 107.3(8) . . ?
Pb3 Pb5 Pb1 65.96(4) . . ?
Pb4 Pb5 Pb1 120.92(5) . . ?
La Pb5 Pb1 59.82(3) 1_556 . ?
Pb5 Pb5 Pb1 61.13(2) 6 . ?
O4 Pb5 Pb1 148.9(3) 2_556 . ?
Pb3 Pb5 Pb1 65.25(5) 7_556 . ?
Pb4 Pb5 Pb1 164.16(6) 5_566 . ?
Pb2 Pb5 Pb1 116.16(4) 5_556 . ?
O3 La O3 180.0(16) . 7 ?
O3 La O1 106.4(6) . 1_554 ?
O3 La O1 73.6(6) 7 1_554 ?
O3 La O1 73.6(6) . 7_556 ?
O3 La O1 106.4(6) 7 7_556 ?
O1 La O1 180.000(1) 1_554 7_556 ?
O3 La O4 69.1(8) . 1_554 ?
O3 La O4 110.9(8) 7 1_554 ?
O1 La O4 71.1(8) 1_554 1_554 ?
O1 La O4 108.9(8) 7_556 1_554 ?
O3 La O4 110.9(8) . 7_556 ?
O3 La O4 69.1(8) 7 7_556 ?
O1 La O4 108.9(8) 1_554 7_556 ?
O1 La O4 71.1(8) 7_556 7_556 ?
O4 La O4 180.000(2) 1_554 7_556 ?
O3 La O2 71.8(8) . 7_556 ?
O3 La O2 108.2(8) 7 7_556 ?
O1 La O2 69.9(8) 1_554 7_556 ?
O1 La O2 110.1(8) 7_556 7_556 ?
O4 La O2 112.0(5) 1_554 7_556 ?
O4 La O2 68.0(5) 7_556 7_556 ?
O3 La O2 108.2(8) . 1_554 ?
O3 La O2 71.8(8) 7 1_554 ?
O1 La O2 110.1(8) 1_554 1_554 ?
O1 La O2 69.9(8) 7_556 1_554 ?
O4 La O2 68.0(5) 1_554 1_554 ?
O4 La O2 112.0(5) 7_556 1_554 ?
O2 La O2 180.000(1) 7_556 1_554 ?
O3 La O5 119.4(8) . 1_554 ?
O3 La O5 60.6(8) 7 1_554 ?
O1 La O5 61.6(8) 1_554 1_554 ?
O1 La O5 118.4(8) 7_556 1_554 ?
O4 La O5 50.5(6) 1_554 1_554 ?
O4 La O5 129.5(6) 7_556 1_554 ?
O2 La O5 131.5(6) 7_556 1_554 ?
O2 La O5 48.5(6) 1_554 1_554 ?
O3 La O5 60.6(8) . 7_556 ?
O3 La O5 119.4(8) 7 7_556 ?
O1 La O5 118.4(8) 1_554 7_556 ?
O1 La O5 61.6(8) 7_556 7_556 ?
O4 La O5 129.5(6) 1_554 7_556 ?
O4 La O5 50.5(6) 7_556 7_556 ?
O2 La O5 48.5(6) 7_556 7_556 ?
O2 La O5 131.5(6) 1_554 7_556 ?
O5 La O5 180.0 1_554 7_556 ?
O3 La Pb5 91.8(8) . 1_554 ?
O3 La Pb5 88.2(8) 7 1_554 ?
O1 La Pb5 87.4(7) 1_554 1_554 ?
O1 La Pb5 92.6(7) 7_556 1_554 ?
O4 La Pb5 34.2(5) 1_554 1_554 ?
O4 La Pb5 145.8(5) 7_556 1_554 ?
O2 La Pb5 145.8(4) 7_556 1_554 ?
O2 La Pb5 34.2(4) 1_554 1_554 ?
O5 La Pb5 34.4(2) 1_554 1_554 ?
O5 La Pb5 145.6(2) 7_556 1_554 ?
O3 La Pb5 88.2(8) . 7_556 ?
O3 La Pb5 91.8(8) 7 7_556 ?
O1 La Pb5 92.6(7) 1_554 7_556 ?
O1 La Pb5 87.4(7) 7_556 7_556 ?
O4 La Pb5 145.8(5) 1_554 7_556 ?
O4 La Pb5 34.2(5) 7_556 7_556 ?
O2 La Pb5 34.2(4) 7_556 7_556 ?
O2 La Pb5 145.8(4) 1_554 7_556 ?
O5 La Pb5 145.6(2) 1_554 7_556 ?
O5 La Pb5 34.4(2) 7_556 7_556 ?
Pb5 La Pb5 180.00(4) 1_554 7_556 ?
Pb2 Cl Pb2 94.3(3) 7_556 3_554 ?
Pb2 Cl Pb1 110.23(5) 7_556 1_554 ?
Pb2 Cl Pb1 116.86(5) 3_554 1_554 ?
Pb2 Cl Pb1 116.86(6) 7_556 5_656 ?
Pb2 Cl Pb1 110.23(5) 3_554 5_656 ?
Pb1 Cl Pb1 108.2(3) 1_554 5_656 ?
Pb2 Cl Pb4 169.8(3) 7_556 3_544 ?
Pb2 Cl Pb4 75.60(4) 3_554 3_544 ?
Pb1 Cl Pb4 74.05(18) 1_554 3_544 ?
Pb1 Cl Pb4 68.96(16) 5_656 3_544 ?
Pb2 Cl Pb4 75.60(4) 7_556 7_556 ?
Pb2 Cl Pb4 169.8(3) 3_554 7_556 ?
Pb1 Cl Pb4 68.96(16) 1_554 7_556 ?
Pb1 Cl Pb4 74.05(18) 5_656 7_556 ?
Pb4 Cl Pb4 114.6(3) 3_544 7_556 ?
Pb4 O1 Pb1 120.8(11) . 7_557 ?
Pb4 O1 La 108.0(9) . 4_556 ?
Pb1 O1 La 106.8(9) 7_557 4_556 ?
Pb4 O1 La 108.0(9) . 1_556 ?
Pb1 O1 La 106.8(9) 7_557 1_556 ?
La O1 La 105.4(8) 4_556 1_556 ?
Pb4 O1 O2 136.6(6) . 4_557 ?
Pb1 O1 O2 50.9(7) 7_557 4_557 ?
La O1 O2 56.0(5) 4_556 4_557 ?
La O1 O2 115.1(11) 1_556 4_557 ?
Pb4 O1 O2 136.6(6) . 7_557 ?
Pb1 O1 O2 50.9(7) 7_557 7_557 ?
La O1 O2 115.1(11) 4_556 7_557 ?
La O1 O2 56.0(5) 1_556 7_557 ?
O2 O1 O2 76.3(11) 4_557 7_557 ?
Pb4 O1 O4 54.3(7) . . ?
Pb1 O1 O4 123.9(7) 7_557 . ?
La O1 O4 128.5(11) 4_556 . ?
La O1 O4 54.9(5) 1_556 . ?
O2 O1 O4 168.7(10) 4_557 . ?
O2 O1 O4 92.8(5) 7_557 . ?
Pb4 O1 O4 54.3(7) . 6_565 ?
Pb1 O1 O4 123.9(7) 7_557 6_565 ?
La O1 O4 54.9(5) 4_556 6_565 ?
La O1 O4 128.5(11) 1_556 6_565 ?
O2 O1 O4 92.8(5) 4_557 6_565 ?
O2 O1 O4 168.7(10) 7_557 6_565 ?
O4 O1 O4 97.8(13) . 6_565 ?
Pb4 O1 O3 115.2(15) . 7_556 ?
Pb1 O1 O3 124.0(15) 7_557 7_556 ?
La O1 O3 52.9(4) 4_556 7_556 ?
La O1 O3 52.9(4) 1_556 7_556 ?
O2 O1 O3 87.9(9) 4_557 7_556 ?
O2 O1 O3 87.9(9) 7_557 7_556 ?
O4 O1 O3 88.6(9) . 7_556 ?
O4 O1 O3 88.6(9) 6_565 7_556 ?
Pb4 O1 O5 52.9(8) . . ?
Pb1 O1 O5 173.7(12) 7_557 . ?
La O1 O5 76.8(7) 4_556 . ?
La O1 O5 76.8(7) 1_556 . ?
O2 O1 O5 132.7(7) 4_557 . ?
O2 O1 O5 132.7(7) 7_557 . ?
O4 O1 O5 53.6(7) . . ?
O4 O1 O5 53.6(7) 6_565 . ?
O3 O1 O5 62.3(11) 7_556 . ?
Pb4 O1 O3 94.0(5) . 1_566 ?
Pb1 O1 O3 86.8(5) 7_557 1_566 ?
La O1 O3 36.6(4) 4_556 1_566 ?
La O1 O3 141.6(8) 1_556 1_566 ?
O2 O1 O3 47.6(6) 4_557 1_566 ?
O2 O1 O3 123.9(9) 7_557 1_566 ?
O4 O1 O3 143.1(10) . 1_566 ?
O4 O1 O3 45.3(6) 6_565 1_566 ?
O3 O1 O3 89.5(5) 7_556 1_566 ?
O5 O1 O3 93.5(5) . 1_566 ?
Pb4 O1 O3 94.0(5) . 1_556 ?
Pb1 O1 O3 86.8(5) 7_557 1_556 ?
La O1 O3 141.6(8) 4_556 1_556 ?
La O1 O3 36.6(4) 1_556 1_556 ?
O2 O1 O3 123.9(9) 4_557 1_556 ?
O2 O1 O3 47.6(6) 7_557 1_556 ?
O4 O1 O3 45.3(6) . 1_556 ?
O4 O1 O3 143.1(10) 6_565 1_556 ?
O3 O1 O3 89.5(5) 7_556 1_556 ?
O5 O1 O3 93.5(5) . 1_556 ?
O3 O1 O3 171.5(11) 1_566 1_556 ?
Pb5 O2 Pb1 125.3(9) . . ?
Pb5 O2 Pb3 101.1(8) . . ?
Pb1 O2 Pb3 121.1(7) . . ?
Pb5 O2 La 103.3(7) . 1_556 ?
Pb1 O2 La 103.2(8) . 1_556 ?
Pb3 O2 La 98.2(7) . 1_556 ?
Pb5 O2 O5 50.9(6) . . ?
Pb1 O2 O5 169.5(12) . . ?
Pb3 O2 O5 55.7(6) . . ?
La O2 O5 87.3(8) 1_556 . ?
Pb5 O2 O4 48.4(6) . . ?
Pb1 O2 O4 125.7(9) . . ?
Pb3 O2 O4 111.7(8) . . ?
La O2 O4 55.5(7) 1_556 . ?
O5 O2 O4 60.9(8) . . ?
Pb5 O2 O1 128.9(9) . 7_557 ?
Pb1 O2 O1 49.2(6) . 7_557 ?
Pb3 O2 O1 125.1(9) . 7_557 ?
La O2 O1 54.1(6) 1_556 7_557 ?
O5 O2 O1 141.4(11) . 7_557 ?
O4 O2 O1 90.9(9) . 7_557 ?
Pb5 O2 O3 118.1(9) . 7_556 ?
Pb1 O2 O3 116.1(9) . 7_556 ?
Pb3 O2 O3 46.6(6) . 7_556 ?
La O2 O3 52.9(6) 1_556 7_556 ?
O5 O2 O3 69.8(8) . 7_556 ?
O4 O2 O3 90.7(9) . 7_556 ?
O1 O2 O3 86.0(9) 7_557 7_556 ?
Pb5 O2 O2 92.8(5) . 6 ?
Pb1 O2 O2 38.4(4) . 6 ?
Pb3 O2 O2 158.5(4) . 6 ?
La O2 O2 94.5(4) 1_556 6 ?
O5 O2 O2 142.7(6) . 6 ?
O4 O2 O2 89.7(5) . 6 ?
O1 O2 O2 51.8(5) 7_557 6 ?
O3 O2 O2 137.8(6) 7_556 6 ?
Pb5 O2 Pb5 99.4(7) . 7_556 ?
Pb1 O2 Pb5 70.6(5) . 7_556 ?
Pb3 O2 Pb5 67.6(4) . 7_556 ?
La O2 Pb5 155.2(7) 1_556 7_556 ?
O5 O2 Pb5 99.6(8) . 7_556 ?
O4 O2 Pb5 147.7(10) . 7_556 ?
O1 O2 Pb5 116.5(7) 7_557 7_556 ?
O3 O2 Pb5 107.1(7) 7_556 7_556 ?
O2 O2 Pb5 94.2(2) 6 7_556 ?
Pb5 O2 O3 87.1(7) . 1_556 ?
Pb1 O2 O3 88.2(6) . 1_556 ?
Pb3 O2 O3 132.5(8) . 1_556 ?
La O2 O3 35.2(4) 1_556 1_556 ?
O5 O2 O3 101.0(8) . 1_556 ?
O4 O2 O3 44.0(7) . 1_556 ?
O1 O2 O3 46.9(6) 7_557 1_556 ?
O3 O2 O3 88.1(6) 7_556 1_556 ?
O2 O2 O3 64.0(3) 6 1_556 ?
Pb5 O2 O3 157.7(5) 7_556 1_556 ?
Pb5 O2 O1 81.1(6) . . ?
Pb1 O2 O1 137.6(9) . . ?
Pb3 O2 O1 76.9(5) . . ?
La O2 O1 34.5(4) 1_556 . ?
O5 O2 O1 52.9(7) . . ?
O4 O2 O1 44.7(6) . . ?
O1 O2 O1 88.6(6) 7_557 . ?
O3 O2 O1 46.0(6) 7_556 . ?
O2 O2 O1 121.8(3) 6 . ?
Pb5 O2 O1 144.0(5) 7_556 . ?
O3 O2 O1 58.0(4) 1_556 . ?
Pb2 O3 Pb3 121.6(12) 1_554 7_556 ?
Pb2 O3 La 108.1(9) 1_554 . ?
Pb3 O3 La 105.8(9) 7_556 . ?
Pb2 O3 La 108.1(9) 1_554 4_545 ?
Pb3 O3 La 105.8(9) 7_556 4_545 ?
La O3 La 106.7(10) . 4_545 ?
Pb2 O3 O4 52.1(7) 1_554 6_554 ?
Pb3 O3 O4 137.0(7) 7_556 6_554 ?
La O3 O4 116.6(12) . 6_554 ?
La O3 O4 56.2(6) 4_545 6_554 ?
Pb2 O3 O4 52.1(7) 1_554 1_554 ?
Pb3 O3 O4 137.0(7) 7_556 1_554 ?
La O3 O4 56.2(6) . 1_554 ?
La O3 O4 116.6(12) 4_545 1_554 ?
O4 O3 O4 77.5(12) 6_554 1_554 ?
Pb2 O3 O2 123.3(7) 1_554 7_556 ?
Pb3 O3 O2 51.9(6) 7_556 7_556 ?
La O3 O2 55.4(5) . 7_556 ?
La O3 O2 128.3(12) 4_545 7_556 ?
O4 O3 O2 170.7(11) 6_554 7_556 ?
O4 O3 O2 93.4(5) 1_554 7_556 ?
Pb2 O3 O2 123.3(7) 1_554 4_546 ?
Pb3 O3 O2 51.9(6) 7_556 4_546 ?
La O3 O2 128.3(12) . 4_546 ?
La O3 O2 55.4(5) 4_545 4_546 ?
O4 O3 O2 93.4(5) 6_554 4_546 ?
O4 O3 O2 170.7(11) 1_554 4_546 ?
O2 O3 O2 95.6(12) 7_556 4_546 ?
Pb2 O3 O1 127.0(16) 1_554 7_556 ?
Pb3 O3 O1 111.4(14) 7_556 7_556 ?
La O3 O1 53.5(5) . 7_556 ?
La O3 O1 53.5(5) 4_545 7_556 ?
O4 O3 O1 89.3(11) 6_554 7_556 ?
O4 O3 O1 89.3(11) 1_554 7_556 ?
O2 O3 O1 88.7(9) 7_556 7_556 ?
O2 O3 O1 88.7(9) 4_546 7_556 ?
Pb2 O3 O5 169.1(13) 1_554 7_556 ?
Pb3 O3 O5 47.5(8) 7_556 7_556 ?
La O3 O5 78.0(7) . 7_556 ?
La O3 O5 78.0(7) 4_545 7_556 ?
O4 O3 O5 134.0(7) 6_554 7_556 ?
O4 O3 O5 134.0(7) 1_554 7_556 ?
O2 O3 O5 52.2(6) 7_556 7_556 ?
O2 O3 O5 52.2(6) 4_546 7_556 ?
O1 O3 O5 63.9(10) 7_556 7_556 ?
Pb2 O3 O1 86.3(5) 1_554 1_544 ?
Pb3 O3 O1 93.7(5) 7_556 1_544 ?
La O3 O1 143.2(9) . 1_544 ?
La O3 O1 37.0(3) 4_545 1_544 ?
O4 O3 O1 47.0(6) 6_554 1_544 ?
O4 O3 O1 124.5(9) 1_554 1_544 ?
O2 O3 O1 142.1(9) 7_556 1_544 ?
O2 O3 O1 46.4(6) 4_546 1_544 ?
O1 O3 O1 90.5(5) 7_556 1_544 ?
O5 O3 O1 94.0(5) 7_556 1_544 ?
Pb2 O3 O1 86.3(5) 1_554 1_554 ?
Pb3 O3 O1 93.7(5) 7_556 1_554 ?
La O3 O1 37.0(3) . 1_554 ?
La O3 O1 143.2(9) 4_545 1_554 ?
O4 O3 O1 124.5(9) 6_554 1_554 ?
O4 O3 O1 47.0(6) 1_554 1_554 ?
O2 O3 O1 46.4(6) 7_556 1_554 ?
O2 O3 O1 142.1(9) 4_546 1_554 ?
O1 O3 O1 90.5(5) 7_556 1_554 ?
O5 O3 O1 94.0(5) 7_556 1_554 ?
O1 O3 O1 171.5(10) 1_544 1_554 ?
Pb5 O4 Pb2 125.9(9) . . ?
Pb5 O4 Pb4 103.1(8) . . ?
Pb2 O4 Pb4 118.6(8) . . ?
Pb5 O4 La 104.1(7) . 1_556 ?
Pb2 O4 La 103.0(8) . 1_556 ?
Pb4 O4 La 97.3(7) . 1_556 ?
Pb5 O4 O5 49.4(6) . . ?
Pb2 O4 O5 170.8(11) . . ?
Pb4 O4 O5 60.1(6) . . ?
La O4 O5 86.2(8) 1_556 . ?
Pb5 O4 O3 129.2(9) . 1_556 ?
Pb2 O4 O3 48.5(6) . 1_556 ?
Pb4 O4 O3 123.4(10) . 1_556 ?
La O4 O3 54.7(7) 1_556 1_556 ?
O5 O4 O3 140.5(11) . 1_556 ?
Pb5 O4 O2 48.1(6) . . ?
Pb2 O4 O2 126.6(8) . . ?
Pb4 O4 O2 113.0(8) . . ?
La O4 O2 56.6(6) 1_556 . ?
O5 O4 O2 58.0(8) . . ?
O3 O4 O2 91.9(10) 1_556 . ?
Pb5 O4 O1 118.2(8) . . ?
Pb2 O4 O1 115.7(10) . . ?
Pb4 O4 O1 44.1(5) . . ?
La O4 O1 54.1(6) 1_556 . ?
O5 O4 O1 70.3(7) . . ?
O3 O4 O1 87.7(10) 1_556 . ?
O2 O4 O1 92.0(8) . . ?
Pb5 O4 O4 93.1(5) . 6 ?
Pb2 O4 O4 38.7(5) . 6 ?
Pb4 O4 O4 156.7(5) . 6 ?
La O4 O4 94.8(4) 1_556 6 ?
O5 O4 O4 140.9(6) . 6 ?
O3 O4 O4 51.2(6) 1_556 6 ?
O2 O4 O4 90.3(5) . 6 ?
O1 O4 O4 138.9(6) . 6 ?
Pb5 O4 Pb5 89.3(7) . 2_556 ?
Pb2 O4 Pb5 73.9(5) . 2_556 ?
Pb4 O4 Pb5 72.1(5) . 2_556 ?
La O4 Pb5 164.6(7) 1_556 2_556 ?
O5 O4 Pb5 97.5(8) . 2_556 ?
O3 O4 Pb5 121.6(8) 1_556 2_556 ?
O2 O4 Pb5 137.4(10) . 2_556 ?
O1 O4 Pb5 113.1(7) . 2_556 ?
O4 O4 Pb5 91.7(3) 6 2_556 ?
Pb5 O4 O1 87.9(7) . 7_557 ?
Pb2 O4 O1 88.2(6) . 7_557 ?
Pb4 O4 O1 132.1(7) . 7_557 ?
La O4 O1 35.3(4) 1_556 7_557 ?
O5 O4 O1 99.1(8) . 7_557 ?
O3 O4 O1 46.8(7) 1_556 7_557 ?
O2 O4 O1 45.1(7) . 7_557 ?
O1 O4 O1 89.4(6) . 7_557 ?
O4 O4 O1 64.3(3) 6 7_557 ?
Pb5 O4 O1 155.6(5) 2_556 7_557 ?
Pb5 O4 O3 82.2(7) . 7_556 ?
Pb2 O4 O3 137.1(9) . 7_556 ?
Pb4 O4 O3 77.1(5) . 7_556 ?
La O4 O3 34.2(4) 1_556 7_556 ?
O5 O4 O3 52.1(8) . 7_556 ?
O3 O4 O3 88.9(7) 1_556 7_556 ?
O2 O4 O3 45.7(6) . 7_556 ?
O1 O4 O3 46.3(6) . 7_556 ?
O4 O4 O3 122.3(3) 6 7_556 ?
Pb5 O4 O3 145.2(6) 2_556 7_556 ?
O1 O4 O3 58.1(4) 7_557 7_556 ?
Pb5 O5 Pb5 147.6(14) . 6_565 ?
Pb5 O5 Pb3 98.0(8) . . ?
Pb5 O5 Pb3 98.0(8) 6_565 . ?
Pb5 O5 Pb4 94.6(8) . . ?
Pb5 O5 Pb4 94.6(8) 6_565 . ?
Pb3 O5 Pb4 133.7(11) . . ?
Pb5 O5 O2 151.3(14) . 6_565 ?
Pb5 O5 O2 49.5(5) 6_565 6_565 ?
Pb3 O5 O2 53.7(6) . 6_565 ?
Pb4 O5 O2 108.3(8) . 6_565 ?
Pb5 O5 O2 49.5(5) . . ?
Pb5 O5 O2 151.3(14) 6_565 . ?
Pb3 O5 O2 53.7(6) . . ?
Pb4 O5 O2 108.3(8) . . ?
O2 O5 O2 105.3(13) 6_565 . ?
Pb5 O5 O4 145.7(13) . 6_565 ?
Pb5 O5 O4 48.3(5) 6_565 6_565 ?
Pb3 O5 O4 110.1(8) . 6_565 ?
Pb4 O5 O4 51.7(6) . 6_565 ?
O2 O5 O4 61.1(5) 6_565 6_565 ?
O2 O5 O4 138.7(11) . 6_565 ?
Pb5 O5 O4 48.3(5) . . ?
Pb5 O5 O4 145.7(13) 6_565 . ?
Pb3 O5 O4 110.1(8) . . ?
Pb4 O5 O4 51.7(6) . . ?
O2 O5 O4 138.7(11) 6_565 . ?
O2 O5 O4 61.1(5) . . ?
O4 O5 O4 101.8(12) 6_565 . ?
Pb5 O5 O3 105.3(7) . 7_556 ?
Pb5 O5 O3 105.3(7) 6_565 7_556 ?
Pb3 O5 O3 41.6(6) . 7_556 ?
Pb4 O5 O3 92.1(9) . 7_556 ?
O2 O5 O3 58.0(7) 6_565 7_556 ?
O2 O5 O3 58.0(7) . 7_556 ?
O4 O5 O3 84.6(8) 6_565 7_556 ?
O4 O5 O3 84.6(8) . 7_556 ?
Pb5 O5 O1 103.2(7) . . ?
Pb5 O5 O1 103.2(7) 6_565 . ?
Pb3 O5 O1 95.4(9) . . ?
Pb4 O5 O1 38.3(6) . . ?
O2 O5 O1 85.7(8) 6_565 . ?
O2 O5 O1 85.7(8) . . ?
O4 O5 O1 56.0(6) 6_565 . ?
O4 O5 O1 56.0(6) . . ?
O3 O5 O1 53.8(7) 7_556 . ?
Pb5 O5 La 138.8(9) . 4_556 ?
Pb5 O5 La 73.3(4) 6_565 4_556 ?
Pb3 O5 La 71.9(6) . 4_556 ?
Pb4 O5 La 69.5(5) . 4_556 ?
O2 O5 La 44.1(6) 6_565 4_556 ?
O2 O5 La 98.3(9) . 4_556 ?
O4 O5 La 43.4(5) 6_565 4_556 ?
O4 O5 La 96.6(8) . 4_556 ?
O3 O5 La 41.4(4) 7_556 4_556 ?
O1 O5 La 41.6(4) . 4_556 ?
Pb5 O5 La 73.3(4) . 1_556 ?
Pb5 O5 La 138.8(9) 6_565 1_556 ?
Pb3 O5 La 71.9(6) . 1_556 ?
Pb4 O5 La 69.5(5) . 1_556 ?
O2 O5 La 98.3(9) 6_565 1_556 ?
O2 O5 La 44.1(6) . 1_556 ?
O4 O5 La 96.6(8) 6_565 1_556 ?
O4 O5 La 43.4(5) . 1_556 ?
O3 O5 La 41.4(4) 7_556 1_556 ?
O1 O5 La 41.6(4) . 1_556 ?
La O5 La 65.7(4) 4_556 1_556 ?

loop_
_geom_bond_atom_site_label_1
_geom_bond_atom_site_label_2
_geom_bond_distance
_geom_bond_site_symmetry_2
_geom_bond_publ_flag
Pb1 O1 2.26(3) 7_557 ?
Pb1 O2 2.322(18) 6 ?
Pb1 O2 2.322(18) . ?
Pb1 Cl 3.202(7) 1_556 ?
Pb1 Cl 3.202(7) 5_656 ?
Pb1 Pb4 3.786(3) 7_557 ?
Pb1 La 3.8620(16) 1_556 ?
Pb1 La 3.8620(16) 4_546 ?
Pb1 O5 3.86(3) 7_556 ?
Pb1 Pb5 3.985(2) 6 ?
Pb1 Pb5 3.985(2) . ?
Pb1 Pb5 4.008(2) 4_546 ?
Pb2 O3 2.20(3) 1_556 ?
Pb2 O4 2.317(19) . ?
Pb2 O4 2.317(19) 6 ?
Pb2 Cl 3.187(8) 7_556 ?
Pb2 Cl 3.187(8) 3_446 ?
Pb2 La 3.8265(17) 1_556 ?
Pb2 La 3.8265(17) 4_546 ?
Pb2 Pb3 3.847(3) 7_557 ?
Pb2 Pb5 3.9363(19) 5_556 ?
Pb2 Pb5 3.9362(19) 2_556 ?
Pb2 Pb5 4.000(2) . ?
Pb2 Pb5 4.000(2) 6 ?
Pb3 O3 2.21(3) 7_556 ?
Pb3 O2 2.391(18) 6_565 ?
Pb3 O2 2.391(18) . ?
Pb3 O5 2.45(3) . ?
Pb3 Pb5 3.5191(19) . ?
Pb3 Pb5 3.5191(19) 6_565 ?
Pb3 La 3.7755(17) 4_556 ?
Pb3 La 3.7755(17) 1_556 ?
Pb3 Pb2 3.847(3) 7_557 ?
Pb3 Pb5 3.900(2) 7_556 ?
Pb3 Pb5 3.900(2) 4_556 ?
Pb3 Pb1 4.1038(15) 1_565 ?
Pb4 O1 2.09(3) . ?
Pb4 O4 2.437(18) 6_565 ?
Pb4 O4 2.437(18) . ?
Pb4 O5 2.69(3) . ?
Pb4 Cl 3.473(7) 3_456 ?
Pb4 Cl 3.473(7) 7_556 ?
Pb4 Pb5 3.614(2) . ?
Pb4 Pb5 3.614(2) 6_565 ?
Pb4 La 3.7585(17) 4_556 ?
Pb4 La 3.7585(17) 1_556 ?
Pb4 Pb1 3.786(3) 7_557 ?
Pb4 O5 3.83(3) 5_566 ?
Pb5 O2 2.16(2) . ?
Pb5 O4 2.17(2) . ?
Pb5 O5 2.209(8) . ?
Pb5 La 3.7481(17) 1_556 ?
Pb5 Pb5 3.849(2) 6 ?
Pb5 O4 3.89(2) 2_556 ?
Pb5 Pb3 3.900(2) 7_556 ?
Pb5 Pb4 3.902(2) 5_566 ?
Pb5 Pb2 3.9363(19) 5_556 ?
La O3 2.521(16) . ?
La O3 2.521(16) 7 ?
La O1 2.543(14) 1_554 ?
La O1 2.543(14) 7_556 ?
La O4 2.57(2) 1_554 ?
La O4 2.57(2) 7_556 ?
La O2 2.60(2) 7_556 ?
La O2 2.60(2) 1_554 ?
La O5 3.73(2) 1_554 ?
La O5 3.73(2) 7_556 ?
La Pb5 3.7481(17) 1_554 ?
La Pb5 3.7481(17) 7_556 ?
Cl Pb2 3.187(8) 7_556 ?
Cl Pb2 3.187(8) 3_554 ?
Cl Pb1 3.202(7) 1_554 ?
Cl Pb1 3.202(7) 5_656 ?
Cl Pb4 3.473(7) 3_544 ?
Cl Pb4 3.473(7) 7_556 ?
O1 Pb1 2.26(3) 7_557 ?
O1 La 2.543(14) 4_556 ?
O1 La 2.543(14) 1_556 ?
O1 O2 2.95(3) 4_557 ?
O1 O2 2.95(3) 7_557 ?
O1 O4 2.97(3) . ?
O1 O4 2.97(3) 6_565 ?
O1 O3 3.03(3) 7_556 ?
O1 O5 3.37(4) . ?
O1 O3 4.056(3) 1_566 ?
O1 O3 4.056(3) 1_556 ?
O2 La 2.60(2) 1_556 ?
O2 O5 2.80(3) . ?
O2 O4 2.89(2) . ?
O2 O1 2.95(3) 7_557 ?
O2 O3 3.00(3) 7_556 ?
O2 O2 3.64(4) 6 ?
O2 Pb5 4.13(2) 7_556 ?
O2 O3 4.15(3) 1_556 ?
O3 Pb2 2.20(3) 1_554 ?
O3 Pb3 2.21(3) 7_556 ?
O3 La 2.521(16) 4_545 ?
O3 O4 2.89(3) 6_554 ?
O3 O4 2.89(3) 1_554 ?
O3 O2 3.00(3) 7_556 ?
O3 O2 3.00(3) 4_546 ?
O3 O1 3.03(3) 7_556 ?
O3 O5 3.32(5) 7_556 ?
O3 O1 4.056(3) 1_544 ?
O3 O1 4.056(3) 1_554 ?
O4 La 2.57(2) 1_556 ?
O4 O5 2.88(3) . ?
O4 O3 2.89(3) 1_556 ?
O4 O4 3.61(4) 6 ?
O4 Pb5 3.89(2) 2_556 ?
O4 O1 4.16(3) 7_557 ?
O4 O3 4.19(3) 7_556 ?
O5 Pb5 2.209(8) 6_565 ?
O5 O2 2.80(3) 6_565 ?
O5 O4 2.88(3) 6_565 ?
O5 O3 3.32(5) 7_556 ?
O5 La 3.73(2) 4_556 ?
O5 La 3.73(2) 1_556 ?
